data_7013090
loop_
_publ_author_name
'Daniel D\"onnecke'
'Wolfgang Imhof'

_publ_section_title
;
 The formation of cis- and trans-[Ru(CN)2(CNtBu)4] by reductive
 cleavage of isocyanide ligands; isomer separation by supramolecular
 interactions with various solvents
;
_journal_issue 13
_journal_name_full 'Dalton Trans.'
_journal_page_first 2737
_journal_page_last 2744
_journal_paper_doi 10.1039/b304199a
_journal_year 2003
_chemical_formula_sum 'C24 H40 Cl4 N6 Ru'
_chemical_formula_weight 655.49
_chemical_name_systematic
;
?
;
_space_group_IT_number 15
_symmetry_cell_setting monoclinic
_symmetry_space_group_name_Hall '-C 2yc'
_symmetry_space_group_name_H-M 'C 1 2/c 1'
_atom_sites_solution_hydrogens geom
_atom_sites_solution_primary direct
_atom_sites_solution_secondary difmap
_audit_creation_method SHELXL
_cell_angle_alpha 90.00
_cell_angle_beta 92.205(8)
_cell_angle_gamma 90.00
_cell_formula_units_Z 8
_cell_length_a 34.673(7)
_cell_length_b 10.0852(12)
_cell_length_c 19.288(2)
_cell_measurement_temperature 183(2)
_cell_volume 6739.7(17)
_computing_cell_refinement DENZO
_computing_data_collection DENZO
_computing_data_reduction DENZO
_computing_molecular_graphics XP
_computing_publication_material XP
_computing_structure_refinement 'SHELXL-93 (Sheldrick, 1993)'
_computing_structure_solution 'SHELXS-86 (Sheldrick, 1990)'
_diffrn_ambient_temperature 183(2)
_diffrn_measurement_device KAPPA-CCD
_diffrn_measurement_method 'phi-scan, omega-scan'
_diffrn_radiation_monochromator graphite
_diffrn_radiation_source 'fine-focus sealed tube'
_diffrn_radiation_type MoK\a
_diffrn_radiation_wavelength 0.71073
_diffrn_reflns_av_R_equivalents 0.0194
_diffrn_reflns_av_sigmaI/netI 0.0384
_diffrn_reflns_limit_h_max 40
_diffrn_reflns_limit_h_min -40
_diffrn_reflns_limit_k_max 12
_diffrn_reflns_limit_k_min -12
_diffrn_reflns_limit_l_max 22
_diffrn_reflns_limit_l_min -24
_diffrn_reflns_number 2288
_diffrn_reflns_theta_max 27.35
_diffrn_reflns_theta_min 2.34
_exptl_absorpt_coefficient_mu 0.797
_exptl_crystal_colour colorless
_exptl_crystal_density_diffrn 1.292
_exptl_crystal_description quader
_exptl_crystal_F_000 2704
_exptl_crystal_size_max 0.5
_exptl_crystal_size_mid 0.3
_exptl_crystal_size_min 0.3
_refine_diff_density_max 0.311
_refine_diff_density_min -0.311
_refine_diff_density_rms 0.041
_refine_ls_extinction_method none
_refine_ls_goodness_of_fit_all 1.075
_refine_ls_goodness_of_fit_obs 1.080
_refine_ls_matrix_type full
_refine_ls_number_parameters 318
_refine_ls_number_reflns 1968
_refine_ls_number_restraints 0
_refine_ls_restrained_S_all 1.138
_refine_ls_restrained_S_obs 1.080
_refine_ls_R_factor_all 0.0404
_refine_ls_R_factor_obs 0.0348
_refine_ls_shift/esd_max 0.000
_refine_ls_shift/esd_mean 0.000
_refine_ls_structure_factor_coef Fsqd
_refine_ls_weighting_details 'w=1/[\s^2^(Fo^2^)+(0.0328P)^2^+21.7586P] where P=(Fo^2^+2Fc^2^)/3'
_refine_ls_weighting_scheme calc
_refine_ls_wR_factor_all 0.0948
_refine_ls_wR_factor_obs 0.0853
_reflns_number_observed 1797
_reflns_number_total 1974
_reflns_observed_criterion >2sigma(I)
_cod_data_source_file b304199a.txt
_cod_data_source_block ede1
_cod_depositor_comments
;
The following automatic conversions were performed:

'_refine_ls_weighting_scheme' value 'calc
w=1/[\s^2^(Fo^2^)+(0.0328P)^2^+21.7586P] where P=(Fo^2^+2Fc^2^)/3'
was changed to 'calc'. New tag '_refine_ls_weighting_details' was
created. The value of the new tag was set to
'w=1/[\s^2^(Fo^2^)+(0.0328P)^2^+21.7586P] where P=(Fo^2^+2Fc^2^)/3'.

Automatic conversion script
Id: cif_fix_values 3143 2015-03-26 13:38:13Z robertas 
;
_cod_original_cell_volume 6739.9(17)
_cod_original_sg_symbol_H-M C2/c
_cod_database_code 7013090

loop_
_symmetry_equiv_pos_as_xyz
'x, y, z'
'-x, y, -z+1/2'
'x+1/2, y+1/2, z'
'-x+1/2, y+1/2, -z+1/2'
'-x, -y, -z'
'x, -y, z-1/2'
'-x+1/2, -y+1/2, -z'
'x+1/2, -y+1/2, z-1/2'

loop_
_atom_site_aniso_label
_atom_site_aniso_U_11
_atom_site_aniso_U_22
_atom_site_aniso_U_33
_atom_site_aniso_U_23
_atom_site_aniso_U_13
_atom_site_aniso_U_12
Ru1 0.0176(8) 0.0294(3) 0.0280(3) 0.0113(2) 0.0045(4) 0.0043(4)
C1 0.006(6) 0.034(3) 0.024(2) -0.009(2) -0.002(3) 0.004(3)
N1 0.029(7) 0.038(2) 0.037(2) 0.007(2) 0.008(3) -0.004(3)
C2 0.018(8) 0.026(3) 0.040(3) 0.002(2) -0.003(4) -0.003(3)
N2 0.020(5) 0.027(2) 0.034(2) -0.007(2) -0.004(3) 0.003(3)
C3 0.046(11) 0.032(3) 0.035(3) -0.009(2) 0.012(5) 0.004(4)
C4 0.070(16) 0.070(5) 0.091(6) -0.008(4) 0.033(8) 0.016(7)
C5 0.209(20) 0.053(5) 0.099(6) -0.039(4) 0.050(9) -0.013(7)
C6 0.233(21) 0.089(6) 0.044(4) 0.006(4) 0.024(7) 0.052(9)
C7 0.015(9) 0.030(3) 0.030(3) 0.003(2) -0.001(5) -0.003(4)
N3 0.009(9) 0.033(3) 0.035(3) 0.002(2) -0.004(4) 0.005(4)
C8 0.016(10) 0.038(3) 0.042(3) 0.003(2) 0.005(5) 0.002(4)
C9 0.016(9) 0.063(5) 0.118(6) -0.028(4) -0.030(6) 0.016(5)
C10 0.059(12) 0.078(5) 0.054(4) 0.022(3) 0.010(5) -0.004(6)
C11 0.053(12) 0.084(5) 0.040(3) 0.011(3) -0.007(5) -0.006(6)
Ru2 0.0175(10) 0.0204(3) 0.0242(3) 0.000 0.0023(4) 0.000
C12 0.021(8) 0.036(3) 0.034(3) 0.013(2) 0.008(3) 0.013(4)
N4 0.025(7) 0.048(3) 0.045(3) 0.008(2) -0.010(3) 0.001(3)
C13 0.029(9) 0.033(3) 0.030(3) 0.007(2) 0.006(4) 0.000(4)
N5 0.008(6) 0.043(3) 0.038(3) 0.008(2) -0.001(4) 0.001(3)
C14 0.020(8) 0.041(3) 0.034(3) 0.000(2) 0.013(4) 0.005(4)
C15 0.061(11) 0.056(4) 0.042(3) -0.012(3) 0.000(5) -0.007(5)
C16 0.029(9) 0.058(4) 0.040(3) 0.001(3) -0.001(4) 0.008(4)
C17 0.041(10) 0.042(3) 0.045(3) 0.005(2) 0.014(4) -0.002(4)
C18 0.018(7) 0.030(3) 0.037(3) 0.005(2) 0.010(4) -0.003(3)
N6 0.028(6) 0.035(2) 0.034(2) 0.011(2) 0.000(3) 0.013(3)
C19 0.074(11) 0.030(3) 0.025(2) 0.011(2) -0.007(4) 0.003(4)
C20 0.162(17) 0.044(4) 0.061(4) 0.016(3) 0.009(6) 0.040(6)
C21 0.119(17) 0.087(6) 0.051(4) 0.012(4) 0.034(7) 0.002(7)
C22 0.189(20) 0.052(4) 0.072(5) 0.017(3) -0.066(7) -0.016(7)
C23 0.007(8) 0.059(4) 0.106(6) 0.030(4) 0.004(6) 0.010(5)
Cl1 0.074(4) 0.0629(11) 0.0813(12) -0.0015(9) 0.009(2) 0.0025(15)
Cl2 0.087(4) 0.107(2) 0.0902(14) -0.0245(12) -0.030(2) 0.022(2)
C24 0.050(11) 0.058(4) 0.052(3) 0.011(3) 0.003(5) 0.020(5)
Cl3 0.116(5) 0.092(2) 0.0937(15) 0.0057(12) -0.047(2) -0.031(2)
Cl4 0.125(5) 0.088(2) 0.0989(15) -0.0427(12) 0.007(2) 0.017(2)

loop_
_atom_site_label
_atom_site_type_symbol
_atom_site_fract_x
_atom_site_fract_y
_atom_site_fract_z
_atom_site_U_iso_or_equiv
_atom_site_thermal_displace_type
_atom_site_occupancy
_atom_site_calc_flag
_atom_site_refinement_flags
_atom_site_disorder_group
Ru1 Ru 0.2500 0.2500 0.0000 0.0249(3) Uani 1 d S .
C1 C 0.0158(2) 0.1895(5) 0.1834(2) 0.021(2) Uani 1 d . .
N1 N 0.0249(2) 0.2752(4) 0.1492(2) 0.034(2) Uani 1 d . .
C2 C 0.0148(3) -0.0941(5) 0.1791(3) 0.028(2) Uani 1 d . .
N2 N 0.0220(2) -0.1656(4) 0.1345(2) 0.027(2) Uani 1 d . .
C3 C 0.0331(3) -0.2445(5) 0.0756(3) 0.037(3) Uani 1 d . .
C4 C 0.0773(4) -0.2611(8) 0.0816(5) 0.076(5) Uani 1 d . .
H4A H 0.0840(4) -0.3127(8) 0.1221(5) 0.114 Uiso 1 d R .
H4B H 0.0892(4) -0.1754(8) 0.0854(5) 0.114 Uiso 1 d R .
H4C H 0.0860(4) -0.3055(8) 0.0411(5) 0.114 Uiso 1 d R .
C5 C 0.0141(4) -0.3750(8) 0.0781(5) 0.119(6) Uani 1 d . .
H5A H 0.0265(4) -0.4259(8) 0.1146(5) 0.179 Uiso 1 d R .
H5B H 0.0166(4) -0.4199(8) 0.0347(5) 0.179 Uiso 1 d R .
H5C H -0.0128(4) -0.3648(8) 0.0873(5) 0.179 Uiso 1 d R .
C6 C 0.0241(4) -0.1645(9) 0.0116(3) 0.121(7) Uani 1 d . .
H6A H 0.0390(4) -0.0842(9) 0.0137(3) 0.182 Uiso 1 d R .
H6B H -0.0029(4) -0.1431(9) 0.0083(3) 0.182 Uiso 1 d R .
H6C H 0.0309(4) -0.2150(9) -0.0283(3) 0.182 Uiso 1 d R .
C7 C 0.0530(4) 0.0389(6) 0.2902(3) 0.025(3) Uani 1 d . .
N3 N 0.0836(3) 0.0312(5) 0.3128(3) 0.026(3) Uani 1 d . .
C8 C 0.1223(4) 0.0151(6) 0.3436(3) 0.032(3) Uani 1 d . .
C9 C 0.1375(3) -0.1221(8) 0.3275(5) 0.066(3) Uani 1 d . .
H9A H 0.1378(3) -0.1322(8) 0.2780(5) 0.099 Uiso 1 d R .
H9B H 0.1205(3) -0.1866(8) 0.3463(5) 0.099 Uiso 1 d R .
H9C H 0.1631(3) -0.1349(8) 0.3471(5) 0.099 Uiso 1 d R .
C10 C 0.1486(3) 0.1244(8) 0.3172(3) 0.063(4) Uani 1 d . .
H10A H 0.1488(3) 0.1197(8) 0.2675(3) 0.095 Uiso 1 d R .
H10B H 0.1744(3) 0.1151(8) 0.3362(3) 0.095 Uiso 1 d R .
H10C H 0.1382(3) 0.2084(8) 0.3308(3) 0.095 Uiso 1 d R .
C11 C 0.1213(3) 0.0343(7) 0.4229(3) 0.059(4) Uani 1 d . .
H11A H 0.1012(3) -0.0210(7) 0.4397(3) 0.089 Uiso 1 d R .
H11B H 0.1155(3) 0.1255(7) 0.4321(3) 0.089 Uiso 1 d R .
H11C H 0.1454(3) 0.0110(7) 0.4459(3) 0.089 Uiso 1 d R .
Ru2 Ru 0.0000 0.03995(5) 0.2500 0.0206(3) Uani 1 d S .
C12 C 0.2622(3) 0.4268(6) 0.0499(3) 0.030(2) Uani 1 d . .
N4 N 0.2691(2) 0.5240(5) 0.0778(2) 0.040(2) Uani 1 d . .
C13 C 0.1953(3) 0.2618(5) 0.0316(3) 0.031(3) Uani 1 d . .
N5 N 0.1647(3) 0.2683(5) 0.0515(3) 0.030(2) Uani 1 d . .
C14 C 0.1269(3) 0.2753(5) 0.0802(3) 0.032(3) Uani 1 d . .
C15 C 0.1283(3) 0.3733(6) 0.1401(3) 0.053(3) Uani 1 d . .
H15A H 0.1355(3) 0.4590(6) 0.1232(3) 0.080 Uiso 1 d R .
H15B H 0.1472(3) 0.3437(6) 0.1743(3) 0.080 Uiso 1 d R .
H15C H 0.1035(3) 0.3790(6) 0.1605(3) 0.080 Uiso 1 d R .
C16 C 0.0983(3) 0.3224(6) 0.0238(3) 0.042(3) Uani 1 d . .
H16A H 0.0999(3) 0.2660(6) -0.0161(3) 0.063 Uiso 1 d R .
H16B H 0.1045(3) 0.4117(6) 0.0112(3) 0.063 Uiso 1 d R .
H16C H 0.0725(3) 0.3195(6) 0.0404(3) 0.063 Uiso 1 d R .
C17 C 0.1167(3) 0.1366(6) 0.1046(3) 0.042(3) Uani 1 d . .
H17A H 0.0914(3) 0.1373(6) 0.1234(3) 0.064 Uiso 1 d R .
H17B H 0.1353(3) 0.1080(6) 0.1397(3) 0.064 Uiso 1 d R .
H17C H 0.1169(3) 0.0768(6) 0.0659(3) 0.064 Uiso 1 d R .
C18 C 0.2643(3) 0.1532(5) 0.0875(3) 0.028(2) Uani 1 d . .
N6 N 0.2714(2) 0.0992(4) 0.1387(2) 0.032(2) Uani 1 d . .
C19 C 0.2774(3) 0.0312(5) 0.2052(3) 0.043(3) Uani 1 d . .
C20 C 0.2899(4) -0.1052(7) 0.1926(4) 0.089(5) Uani 1 d . .
H20A H 0.3155(4) -0.1051(7) 0.1751(4) 0.134 Uiso 1 d R .
H20B H 0.2724(4) -0.1464(7) 0.1593(4) 0.134 Uiso 1 d R .
H20C H 0.2899(4) -0.1538(7) 0.2354(4) 0.134 Uiso 1 d R .
C21 C 0.2364(4) 0.0239(8) 0.2369(4) 0.085(5) Uani 1 d . .
H21A H 0.2195(4) -0.0284(8) 0.2073(4) 0.128 Uiso 1 d R .
H21B H 0.2260(4) 0.1116(8) 0.2411(4) 0.128 Uiso 1 d R .
H21C H 0.2387(4) -0.0165(8) 0.2819(4) 0.128 Uiso 1 d R .
C22 C 0.3021(4) 0.1126(8) 0.2514(4) 0.106(6) Uani 1 d . .
H22A H 0.3282(4) 0.1101(8) 0.2363(4) 0.159 Uiso 1 d R .
H22B H 0.3013(4) 0.0777(8) 0.2976(4) 0.159 Uiso 1 d R .
H22C H 0.2931(4) 0.2025(8) 0.2509(4) 0.159 Uiso 1 d R .
C23 C 0.2997(3) 0.7640(7) -0.0283(4) 0.057(3) Uani 1 d . .
H23A H 0.2781(3) 0.8122(7) -0.0495(4) 0.086 Uiso 1 d R .
H23B H 0.2898(3) 0.7063(7) 0.0071(4) 0.086 Uiso 1 d R .
Cl1 Cl 0.33235(10) 0.8766(2) 0.01060(10) 0.0726(11) Uani 1 d . .
Cl2 Cl 0.32158(12) 0.6672(3) -0.09159(12) 0.0957(14) Uani 1 d . .
C24 C -0.0538(3) 0.4478(6) 0.1963(3) 0.053(3) Uani 1 d . .
H24A H -0.0274(3) 0.4308(6) 0.1841(3) 0.080 Uiso 1 d R .
H24B H -0.0601(3) 0.3865(6) 0.2330(3) 0.080 Uiso 1 d R .
Cl3 Cl -0.08375(13) 0.4174(3) 0.12545(12) 0.1021(14) Uani 1 d . .
Cl4 Cl -0.05710(12) 0.6086(2) 0.22738(13) 0.104(2) Uani 1 d . .

loop_
_atom_type_symbol
_atom_type_description
_atom_type_scat_dispersion_real
_atom_type_scat_dispersion_imag
_atom_type_scat_source
C C 0.0033 0.0016 'International Tables Vol C Tables 4.2.6.8 and 6.1.1.4'
H H 0.0000 0.0000 'International Tables Vol C Tables 4.2.6.8 and 6.1.1.4'
N N 0.0061 0.0033 'International Tables Vol C Tables 4.2.6.8 and 6.1.1.4'
Cl Cl 0.1484 0.1585 'International Tables Vol C Tables 4.2.6.8 and 6.1.1.4'
Ru Ru -1.4200 0.8360 'International Tables Vol C Tables 4.2.6.8 and 6.1.1.4'

loop_
_geom_angle_atom_site_label_1
_geom_angle_atom_site_label_2
_geom_angle_atom_site_label_3
_geom_angle
_geom_angle_site_symmetry_1
_geom_angle_site_symmetry_3
_geom_angle_publ_flag
C18 Ru1 C18 180.0 7 . ?
C18 Ru1 C13 88.8(3) 7 7 ?
C18 Ru1 C13 91.2(3) . 7 ?
C18 Ru1 C13 91.2(3) 7 . ?
C18 Ru1 C13 88.8(3) . . ?
C13 Ru1 C13 180.0 7 . ?
C18 Ru1 C12 90.7(2) 7 . ?
C18 Ru1 C12 89.3(2) . . ?
C13 Ru1 C12 90.7(3) 7 . ?
C13 Ru1 C12 89.3(3) . . ?
C18 Ru1 C12 89.3(2) 7 7 ?
C18 Ru1 C12 90.7(2) . 7 ?
C13 Ru1 C12 89.3(3) 7 7 ?
C13 Ru1 C12 90.7(3) . 7 ?
C12 Ru1 C12 180.0 . 7 ?
N1 C1 Ru2 177.0(4) . . ?
N2 C2 Ru2 174.9(6) . . ?
C2 N2 C3 174.4(6) . . ?
N2 C3 C5 109.3(6) . . ?
N2 C3 C6 107.3(6) . . ?
C5 C3 C6 115.5(9) . . ?
N2 C3 C4 107.0(7) . . ?
C5 C3 C4 110.2(8) . . ?
C6 C3 C4 107.2(8) . . ?
C3 C4 H4A 109.4(4) . . ?
C3 C4 H4B 109.5(4) . . ?
H4A C4 H4B 109.5 . . ?
C3 C4 H4C 109.6(4) . . ?
H4A C4 H4C 109.5 . . ?
H4B C4 H4C 109.5 . . ?
C3 C5 H5A 108.3(7) . . ?
C3 C5 H5B 109.6(4) . . ?
H5A C5 H5B 109.5 . . ?
C3 C5 H5C 110.5(6) . . ?
H5A C5 H5C 109.5 . . ?
H5B C5 H5C 109.5 . . ?
C3 C6 H6A 109.1(6) . . ?
C3 C6 H6B 110.3(7) . . ?
H6A C6 H6B 109.5 . . ?
C3 C6 H6C 109.0(4) . . ?
H6A C6 H6C 109.5 . . ?
H6B C6 H6C 109.5 . . ?
N3 C7 Ru2 176.4(6) . . ?
C7 N3 C8 177.1(7) . . ?
N3 C8 C9 109.9(7) . . ?
N3 C8 C10 109.6(7) . . ?
C9 C8 C10 111.9(8) . . ?
N3 C8 C11 109.5(7) . . ?
C9 C8 C11 109.8(7) . . ?
C10 C8 C11 106.0(7) . . ?
C8 C9 H9A 108.5(4) . . ?
C8 C9 H9B 108.5(5) . . ?
H9A C9 H9B 109.5 . . ?
C8 C9 H9C 111.4(6) . . ?
H9A C9 H9C 109.5 . . ?
H9B C9 H9C 109.5 . . ?
C8 C10 H10A 109.0(4) . . ?
C8 C10 H10B 111.2(6) . . ?
H10A C10 H10B 109.5 . . ?
C8 C10 H10C 108.2(4) . . ?
H10A C10 H10C 109.5 . . ?
H10B C10 H10C 109.5 . . ?
C8 C11 H11A 107.9(5) . . ?
C8 C11 H11B 108.4(4) . . ?
H11A C11 H11B 109.5 . . ?
C8 C11 H11C 112.1(6) . . ?
H11A C11 H11C 109.5 . . ?
H11B C11 H11C 109.5 . . ?
C7 Ru2 C7 179.4(3) 2 . ?
C7 Ru2 C2 89.3(3) 2 . ?
C7 Ru2 C2 90.3(3) . . ?
C7 Ru2 C2 90.3(3) 2 2 ?
C7 Ru2 C2 89.3(3) . 2 ?
C2 Ru2 C2 95.1(3) . 2 ?
C7 Ru2 C1 91.4(3) 2 . ?
C7 Ru2 C1 89.1(3) . . ?
C2 Ru2 C1 89.3(2) . . ?
C2 Ru2 C1 175.3(2) 2 . ?
C7 Ru2 C1 89.1(3) 2 2 ?
C7 Ru2 C1 91.4(3) . 2 ?
C2 Ru2 C1 175.3(2) . 2 ?
C2 Ru2 C1 89.3(2) 2 2 ?
C1 Ru2 C1 86.4(2) . 2 ?
N4 C12 Ru1 179.6(5) . . ?
N5 C13 Ru1 177.9(7) . . ?
C13 N5 C14 177.1(8) . . ?
N5 C14 C15 108.7(7) . . ?
N5 C14 C16 108.6(5) . . ?
C15 C14 C16 109.9(6) . . ?
N5 C14 C17 107.5(5) . . ?
C15 C14 C17 111.3(4) . . ?
C16 C14 C17 110.8(7) . . ?
C14 C15 H15A 109.3(3) . . ?
C14 C15 H15B 108.7(5) . . ?
H15A C15 H15B 109.5 . . ?
C14 C15 H15C 110.4(5) . . ?
H15A C15 H15C 109.5 . . ?
H15B C15 H15C 109.5 . . ?
C14 C16 H16A 109.4(3) . . ?
C14 C16 H16B 109.0(4) . . ?
H16A C16 H16B 109.5 . . ?
C14 C16 H16C 110.0(4) . . ?
H16A C16 H16C 109.5 . . ?
H16B C16 H16C 109.5 . . ?
C14 C17 H17A 109.7(4) . . ?
C14 C17 H17B 109.6(5) . . ?
H17A C17 H17B 109.5 . . ?
C14 C17 H17C 109.1(3) . . ?
H17A C17 H17C 109.5 . . ?
H17B C17 H17C 109.5 . . ?
N6 C18 Ru1 177.7(7) . . ?
C18 N6 C19 175.7(8) . . ?
N6 C19 C22 109.4(5) . . ?
N6 C19 C20 109.1(5) . . ?
C22 C19 C20 117.2(9) . . ?
N6 C19 C21 105.2(7) . . ?
C22 C19 C21 107.9(7) . . ?
C20 C19 C21 107.4(7) . . ?
C19 C20 H20A 109.9(6) . . ?
C19 C20 H20B 109.5(6) . . ?
H20A C20 H20B 109.5 . . ?
C19 C20 H20C 109.1(3) . . ?
H20A C20 H20C 109.5 . . ?
H20B C20 H20C 109.5 . . ?
C19 C21 H21A 109.6(4) . . ?
C19 C21 H21B 109.7(3) . . ?
H21A C21 H21B 109.5 . . ?
C19 C21 H21C 109.1(4) . . ?
H21A C21 H21C 109.5 . . ?
H21B C21 H21C 109.5 . . ?
C19 C22 H22A 109.7(7) . . ?
C19 C22 H22B 108.8(4) . . ?
H22A C22 H22B 109.5 . . ?
C19 C22 H22C 109.9(5) . . ?
H22A C22 H22C 109.5 . . ?
H22B C22 H22C 109.5 . . ?
Cl1 C23 Cl2 111.6(6) . . ?
Cl1 C23 H23A 109.4(3) . . ?
Cl2 C23 H23A 109.5(4) . . ?
Cl1 C23 H23B 109.1(2) . . ?
Cl2 C23 H23B 109.2(2) . . ?
H23A C23 H23B 108.0 . . ?
Cl3 C24 Cl4 113.4(5) . . ?
Cl3 C24 H24A 109.0(3) . . ?
Cl4 C24 H24A 108.9(4) . . ?
Cl3 C24 H24B 108.8(3) . . ?
Cl4 C24 H24B 108.9(2) . . ?
H24A C24 H24B 107.7 . . ?

loop_
_geom_bond_atom_site_label_1
_geom_bond_atom_site_label_2
_geom_bond_distance
_geom_bond_site_symmetry_2
_geom_bond_publ_flag
Ru1 C18 1.996(6) 7 ?
Ru1 C18 1.996(6) . ?
Ru1 C13 2.019(10) 7 ?
Ru1 C13 2.019(10) . ?
Ru1 C12 2.062(6) . ?
Ru1 C12 2.062(6) 7 ?
C1 N1 1.139(7) . ?
C1 Ru2 2.069(5) . ?
C2 N2 1.157(7) . ?
C2 Ru2 2.004(5) . ?
N2 C3 1.451(6) . ?
C3 C5 1.474(11) . ?
C3 C6 1.497(10) . ?
C3 C4 1.541(15) . ?
C4 H4A 0.96 . ?
C4 H4B 0.96 . ?
C4 H4C 0.96 . ?
C5 H5A 0.96 . ?
C5 H5B 0.96 . ?
C5 H5C 0.96 . ?
C6 H6A 0.96 . ?
C6 H6B 0.96 . ?
C6 H6C 0.96 . ?
C7 N3 1.134(13) . ?
C7 Ru2 1.966(12) . ?
N3 C8 1.457(13) . ?
C8 C9 1.517(10) . ?
C8 C10 1.528(11) . ?
C8 C11 1.544(8) . ?
C9 H9A 0.96 . ?
C9 H9B 0.96 . ?
C9 H9C 0.96 . ?
C10 H10A 0.96 . ?
C10 H10B 0.96 . ?
C10 H10C 0.96 . ?
C11 H11A 0.96 . ?
C11 H11B 0.96 . ?
C11 H11C 0.96 . ?
Ru2 C7 1.966(12) 2 ?
Ru2 C2 2.004(5) 2 ?
Ru2 C1 2.069(5) 2 ?
C12 N4 1.139(8) . ?
C13 N5 1.142(11) . ?
N5 C14 1.445(11) . ?
C14 C15 1.520(8) . ?
C14 C16 1.521(12) . ?
C14 C17 1.522(8) . ?
C15 H15A 0.96 . ?
C15 H15B 0.96 . ?
C15 H15C 0.96 . ?
C16 H16A 0.96 . ?
C16 H16B 0.96 . ?
C16 H16C 0.96 . ?
C17 H17A 0.96 . ?
C17 H17B 0.96 . ?
C17 H17C 0.96 . ?
C18 N6 1.146(7) . ?
N6 C19 1.462(6) . ?
C19 C22 1.464(13) . ?
C19 C20 1.467(9) . ?
C19 C21 1.571(14) . ?
C20 H20A 0.96 . ?
C20 H20B 0.96 . ?
C20 H20C 0.96 . ?
C21 H21A 0.96 . ?
C21 H21B 0.96 . ?
C21 H21C 0.96 . ?
C22 H22A 0.96 . ?
C22 H22B 0.96 . ?
C22 H22C 0.96 . ?
C23 Cl1 1.752(10) . ?
C23 Cl2 1.758(8) . ?
C23 H23A 0.97 . ?
C23 H23B 0.97 . ?
C24 Cl3 1.712(10) . ?
C24 Cl4 1.734(7) . ?
C24 H24A 0.97 . ?
C24 H24B 0.97 . ?
